data_7132548
loop_
_publ_author_name
'Mangel, Daniel N.'
'Brewster, James T.'
'Juarez, Gabriel J.'
'Lynch, Vincent M.'
'Sessler, Jonathan L.'

_publ_section_title
;
 Cyclopentadienyl capped thorium(IV) porphyrinoid complex.
;
_journal_issue 8
_journal_name_full 'Chemical communications (Cambridge, England)'
_journal_page_first 1020
_journal_page_last 1022
_journal_paper_doi 10.1039/d3cc05283d
_journal_volume 60
_journal_year 2024
_chemical_formula_moiety 'C70 H66 N6 O4 Th + 2 C4H8O'
_chemical_formula_sum 'C78 H82 N6 O6 Th'
_chemical_formula_weight 1431.53
_space_group_crystal_system triclinic
_space_group_IT_number 2
_space_group_name_Hall '-P 1'
_space_group_name_H-M_alt 'P -1'
_atom_sites_solution_hydrogens geom
_audit_creation_date 2023-12-18
_audit_creation_method
;
Olex2 1.5
(compiled 2021.07.19 svn.r715e62df for OlexSys, GUI svn.r6380)
;
_audit_update_record
;
2023-12-20 deposited with the CCDC.	2023-12-22 downloaded from the CCDC.
;
_cell_angle_alpha 92.412(5)
_cell_angle_beta 90.923(6)
_cell_angle_gamma 117.468(7)
_cell_formula_units_Z 2
_cell_length_a 14.3339(12)
_cell_length_b 14.7275(9)
_cell_length_c 17.9016(11)
_cell_measurement_reflns_used 2591
_cell_measurement_temperature 99.9(6)
_cell_measurement_theta_max 72.0230
_cell_measurement_theta_min 3.3540
_cell_volume 3347.4(5)
_computing_cell_refinement 'CrysAlisPro 1.171.42.88a (Rigaku OD, 2023)'
_computing_data_collection 'CrysAlisPro 1.171.42.88a (Rigaku OD, 2023)'
_computing_data_reduction 'CrysAlisPro 1.171.42.88a (Rigaku OD, 2023)'
_computing_molecular_graphics 'Olex2 1.5 (Dolomanov et al., 2009)'
_computing_publication_material 'Olex2 1.5 (Dolomanov et al., 2009)'
_computing_structure_refinement 'SHELXL 2018/3 (Sheldrick, 2015)'
_diffrn_ambient_environment N~2~
_diffrn_ambient_temperature 99.9(6)
_diffrn_detector 'CCD plate'
_diffrn_detector_area_resol_mean 5.2940
_diffrn_detector_type AtlasS2
_diffrn_measured_fraction_theta_full 0.987
_diffrn_measured_fraction_theta_max 0.946
_diffrn_measurement_details
;
List of Runs (angles in degrees, time in seconds):

  # Type    Start    End  Width  t~exp~   \w     \q     \k     \f   Frames
#--------------------------------------------------------------------------
  1  \w   -113.00 -16.00   1.00   29.50    --  -42.67 -57.00 -90.00   97
  2  \w    -66.00  27.00   1.00   29.50    --  -42.67  57.00  60.00   93
  3  \w    -70.00  26.00   1.00   29.50    --  -42.67  77.00-180.00   96
  4  \w     35.00 129.00   1.00   97.50    --  106.64 -30.00-150.00   94
  5  \w     58.00  99.00   1.00   97.50    --  106.64-125.00-180.00   41
  6  \w     35.00 127.00   1.00   97.50    --  106.64 -30.00  30.00   92
  7  \w     33.00 129.00   1.00   97.50    --  106.64 -30.00 -60.00   96
  8  \w     40.00 117.00   1.00   97.50    --  106.64-125.00 120.00   77
  9  \w     49.00  99.00   1.00   97.50    --  106.64 -94.00-120.00   50
 10  \w     49.00  95.00   1.00   97.50    --  106.64 -94.00-180.00   46
 11  \w     36.00 130.00   1.00   97.50    --  106.64 -30.00 120.00   94
 12  \w     48.00 138.00   1.00   97.50    --  106.64 -77.00 -90.00   90
;
_diffrn_measurement_device 'four-circle diffractometer'
_diffrn_measurement_device_type 'SuperNova, Dual, Cu at home/near, AtlasS2'
_diffrn_measurement_method '\w scans'
_diffrn_orient_matrix_type 'CrysAlisPro convention (1999,Acta A55,543-557)'
_diffrn_orient_matrix_UB_11 0.0469067000
_diffrn_orient_matrix_UB_12 0.1065020000
_diffrn_orient_matrix_UB_13 0.0413388000
_diffrn_orient_matrix_UB_21 0.0010339000
_diffrn_orient_matrix_UB_22 0.0490113000
_diffrn_orient_matrix_UB_23 -0.0745337000
_diffrn_orient_matrix_UB_31 -0.1117828000
_diffrn_orient_matrix_UB_32 -0.0140712000
_diffrn_orient_matrix_UB_33 0.0129125000
_diffrn_radiation_monochromator mirror
_diffrn_radiation_probe x-ray
_diffrn_radiation_type 'Cu K\a'
_diffrn_radiation_wavelength 1.54184
_diffrn_reflns_av_R_equivalents 0.1307
_diffrn_reflns_av_unetI/netI 0.2079
_diffrn_reflns_Laue_measured_fraction_full 0.987
_diffrn_reflns_Laue_measured_fraction_max 0.946
_diffrn_reflns_limit_h_max 11
_diffrn_reflns_limit_h_min -17
_diffrn_reflns_limit_k_max 18
_diffrn_reflns_limit_k_min -15
_diffrn_reflns_limit_l_max 22
_diffrn_reflns_limit_l_min -20
_diffrn_reflns_number 20542
_diffrn_reflns_point_group_measured_fraction_full 0.987
_diffrn_reflns_point_group_measured_fraction_max 0.946
_diffrn_reflns_theta_full 67.684
_diffrn_reflns_theta_max 73.826
_diffrn_reflns_theta_min 3.388
_diffrn_source 'micro-focus sealed X-ray tube'
_diffrn_source_type 'SuperNova (Cu) X-ray Source'
_exptl_absorpt_coefficient_mu 7.643
_exptl_absorpt_correction_T_max 0.883
_exptl_absorpt_correction_T_min 0.393
_exptl_absorpt_correction_type 'gaussian and multi-scan'
_exptl_absorpt_process_details
;
CrysAlisPro 1.171.42.88a (Rigaku Oxford Diffraction, 2023)
Numerical absorption correction based on gaussian integration over
a multifaceted crystal model
Empirical absorption correction using spherical harmonics,
implemented in SCALE3 ABSPACK scaling algorithm.
;
_exptl_crystal_colour black
_exptl_crystal_colour_primary black
_exptl_crystal_density_diffrn 1.420
_exptl_crystal_description needle
_exptl_crystal_F_000 1460
_exptl_crystal_size_max 0.217
_exptl_crystal_size_mid 0.067
_exptl_crystal_size_min 0.035
_refine_diff_density_max 5.326
_refine_diff_density_min -2.763
_refine_diff_density_rms 0.233
_refine_ls_extinction_method none
_refine_ls_goodness_of_fit_ref 1.035
_refine_ls_hydrogen_treatment constr
_refine_ls_matrix_type full
_refine_ls_number_parameters 738
_refine_ls_number_reflns 12828
_refine_ls_number_restraints 1299
_refine_ls_restrained_S_all 0.997
_refine_ls_R_factor_all 0.1376
_refine_ls_R_factor_gt 0.0994
_refine_ls_shift/su_max 0.000
_refine_ls_shift/su_mean 0.000
_refine_ls_structure_factor_coef Fsqd
_refine_ls_weighting_details 'w=1/[\s^2^(Fo^2^)+(0.1067P)^2^] where P=(Fo^2^+2Fc^2^)/3'
_refine_ls_weighting_scheme calc
_refine_ls_wR_factor_gt 0.2335
_refine_ls_wR_factor_ref 0.2638
_reflns_Friedel_coverage 0.000
_reflns_number_gt 8357
_reflns_number_total 12828
_reflns_threshold_expression 'I > 2\s(I)'
_cod_data_source_file d3cc05283d2.cif
_cod_data_source_block 4
_cod_depositor_comments 'Adding full bibliography for 7132547--7132548.cif.'
_cod_original_cell_volume 3347.4(4)
_cod_database_code 7132548
_shelx_shelxl_version_number 2018/3
_chemical_oxdiff_formula C78H66N6O4ThCl2
_shelx_space_group_comment
;
The symmetry employed for this shelxl refinement is uniquely defined
by the following loop, which should always be used as a source of
symmetry information in preference to the above space-group names.
They are only intended as comments.
;
_shelx_estimated_absorpt_t_max 0.798
_shelx_estimated_absorpt_t_min 0.310
_olex2_refinement_description
;
1. Fixed Uiso
 At 1.2 times of:
  All C(H) groups, All C(H,H) groups
 At 1.5 times of:
  All C(H,H,H) groups
2. Uiso/Uaniso restraints and constraints
All non-hydrogen atoms restrained to be isotropic: with sigma of 0.01 and sigma
for terminal atoms of 0.02
3. Rigid body (RIGU) restrains
 All non-hydrogen atoms
 with sigma for 1-2 distances of 0.004 and sigma for 1-3 distances of 0.004
4.a Secondary CH2 refined with riding coordinates:
 C29(H29A,H29B), C31(H31A,H31B), C39(H39A,H39B), C41(H41A,H41B), C43(H43A,
 H43B), C45(H45A,H45B), C53(H53A,H53B), C55(H55A,H55B)
4.b Aromatic/amide H refined with riding coordinates:
 C11(H11), C12(H12), C13(H13), C25(H25), C26(H26), C27(H27), C34(H34),
 C35(H35), C36(H36), C37(H37), C38(H38), C48(H48), C49(H49), C50(H50), C51(H51),
  C52(H52), C59(H59), C60(H60), C61(H61), C62(H62), C63(H63), C66(H66),
 C67(H67), C68(H68), C69(H69), C70(H70)
4.c Idealised Me refined as rotating group:
 C30(H30A,H30B,H30C), C32(H32A,H32B,H32C), C40(H40A,H40B,H40C), C42(H42A,H42B,
 H42C), C44(H44A,H44B,H44C), C46(H46A,H46B,H46C), C54(H54A,H54B,H54C), C56(H56A,
 H56B,H56C)
;
_smtbx_masks_void_probe_radius 1.2
_smtbx_masks_void_truncation_radius 1.2
_olex2_submission_special_instructions 'No special instructions were received'
_oxdiff_exptl_absorpt_empirical_details
;
Empirical correction (ABSPACK) includes:
- Absorption correction using spherical harmonics
- Frame scaling
- Detector area scaling
;
_oxdiff_exptl_absorpt_empirical_full_max 5.388
_oxdiff_exptl_absorpt_empirical_full_min 0.412

loop_
_space_group_symop_operation_xyz
'x, y, z'
'-x, -y, -z'

loop_
_atom_site_label
_atom_site_type_symbol
_atom_site_fract_x
_atom_site_fract_y
_atom_site_fract_z
_atom_site_U_iso_or_equiv
_atom_site_adp_type
_atom_site_occupancy
_atom_site_site_symmetry_order
_atom_site_calc_flag
_atom_site_refinement_flags_posn
_atom_site_refinement_flags_adp
_atom_site_refinement_flags_occupancy
_atom_site_disorder_assembly
_atom_site_disorder_group
Th1 Th 0.42754(4) 0.53833(4) 0.24916(3) 0.03718(17) Uani 1 1 d . U . . .
O1 O 0.3611(8) 0.6608(8) 0.2103(6) 0.046(2) Uani 1 1 d . U . . .
O2 O 0.2652(7) 0.5457(7) 0.2896(5) 0.0368(18) Uani 1 1 d . U . . .
O3 O 0.5161(8) 0.4405(7) 0.1952(5) 0.0373(18) Uani 1 1 d . U . . .
O4 O 0.5774(8) 0.5193(7) 0.3072(5) 0.0392(18) Uani 1 1 d . U . . .
N1 N 0.2900(9) 0.3429(9) 0.2609(6) 0.037(2) Uani 1 1 d . U . . .
N2 N 0.3120(9) 0.4483(8) 0.1289(6) 0.036(2) Uani 1 1 d . U . . .
N3 N 0.4994(9) 0.6068(8) 0.1160(6) 0.036(2) Uani 1 1 d . U . . .
N4 N 0.5962(9) 0.7126(8) 0.2360(6) 0.036(2) Uani 1 1 d . U . . .
N5 N 0.4871(9) 0.6604(8) 0.3696(7) 0.038(2) Uani 1 1 d . U . . .
N6 N 0.3783(9) 0.4582(8) 0.3817(6) 0.034(2) Uani 1 1 d . U . . .
C1 C 0.3134(11) 0.2970(9) 0.3166(8) 0.036(2) Uani 1 1 d . U . . .
C2 C 0.2771(11) 0.1892(10) 0.2983(8) 0.038(2) Uani 1 1 d . U . . .
C3 C 0.2201(12) 0.1700(11) 0.2329(8) 0.042(3) Uani 1 1 d . U . . .
C4 C 0.2268(10) 0.2652(10) 0.2108(7) 0.034(2) Uani 1 1 d . U . . .
C5 C 0.1716(10) 0.2859(10) 0.1538(7) 0.035(2) Uani 1 1 d . U . . .
C6 C 0.2039(11) 0.3782(11) 0.1217(8) 0.041(3) Uani 1 1 d . U . . .
C7 C 0.1509(12) 0.4105(11) 0.0663(9) 0.045(3) Uani 1 1 d . U . . .
C8 C 0.2323(12) 0.4920(12) 0.0333(9) 0.047(3) Uani 1 1 d . U . . .
C9 C 0.3264(11) 0.5078(10) 0.0713(8) 0.038(2) Uani 1 1 d . U . . .
C10 C 0.4378(11) 0.5788(11) 0.0543(8) 0.040(2) Uani 1 1 d . U . . .
C11 C 0.4741(12) 0.6043(10) -0.0164(8) 0.039(3) Uani 1 1 d . U . . .
H11 H 0.426750 0.583947 -0.058838 0.047 Uiso 1 1 calc R U . . .
C12 C 0.5804(12) 0.6599(11) -0.0239(9) 0.045(3) Uani 1 1 d . U . . .
H12 H 0.608474 0.677146 -0.071965 0.053 Uiso 1 1 calc R U . . .
C13 C 0.6472(13) 0.6909(12) 0.0403(9) 0.046(3) Uani 1 1 d . U . . .
H13 H 0.721184 0.729243 0.036154 0.056 Uiso 1 1 calc R U . . .
C14 C 0.6049(11) 0.6653(10) 0.1090(8) 0.039(2) Uani 1 1 d . U . . .
C15 C 0.6601(11) 0.7137(9) 0.1811(8) 0.037(2) Uani 1 1 d . U . . .
C16 C 0.7690(12) 0.7845(11) 0.1992(9) 0.044(3) Uani 1 1 d . U . . .
C17 C 0.7681(12) 0.8334(11) 0.2662(9) 0.044(3) Uani 1 1 d . U . . .
C18 C 0.6611(12) 0.7907(11) 0.2855(8) 0.042(3) Uani 1 1 d . U . . .
C19 C 0.6179(12) 0.8261(11) 0.3427(9) 0.043(3) Uani 1 1 d . U . . .
C20 C 0.5238(12) 0.7681(11) 0.3798(10) 0.045(3) Uani 1 1 d . U . . .
C21 C 0.4686(12) 0.7929(11) 0.4328(9) 0.043(3) Uani 1 1 d . U . . .
C22 C 0.4069(11) 0.7015(10) 0.4684(8) 0.037(2) Uani 1 1 d . U . . .
C23 C 0.4229(11) 0.6240(11) 0.4312(8) 0.039(2) Uani 1 1 d . U . . .
C24 C 0.3873(10) 0.5164(10) 0.4429(7) 0.034(2) Uani 1 1 d . U . . .
C25 C 0.3712(10) 0.4777(10) 0.5158(8) 0.037(3) Uani 1 1 d . U . . .
H25 H 0.374242 0.519497 0.558597 0.045 Uiso 1 1 calc R U . . .
C26 C 0.3511(11) 0.3772(11) 0.5218(8) 0.041(3) Uani 1 1 d . U . . .
H26 H 0.345157 0.350384 0.569786 0.049 Uiso 1 1 calc R U . . .
C27 C 0.3397(11) 0.3162(10) 0.4594(8) 0.040(3) Uani 1 1 d . U . . .
H27 H 0.324369 0.246589 0.463309 0.048 Uiso 1 1 calc R U . . .
C28 C 0.3511(10) 0.3579(10) 0.3900(8) 0.034(2) Uani 1 1 d . U . . .
C29 C 0.2897(14) 0.1147(12) 0.3455(10) 0.051(3) Uani 1 1 d . U . . .
H29A H 0.347351 0.152291 0.383481 0.062 Uiso 1 1 calc R U . . .
H29B H 0.309355 0.069947 0.313781 0.062 Uiso 1 1 calc R U . . .
C30 C 0.1844(17) 0.0461(16) 0.3862(12) 0.074(5) Uani 1 1 d . U . . .
H30A H 0.125505 0.015782 0.349169 0.110 Uiso 1 1 calc R U . . .
H30B H 0.171052 0.088817 0.423577 0.110 Uiso 1 1 calc R U . . .
H30C H 0.191709 -0.008526 0.410856 0.110 Uiso 1 1 calc R U . . .
C31 C 0.1770(12) 0.0693(11) 0.1878(9) 0.045(3) Uani 1 1 d . U . . .
H31A H 0.109406 0.055269 0.162488 0.054 Uiso 1 1 calc R U . . .
H31B H 0.163295 0.013414 0.221675 0.054 Uiso 1 1 calc R U . . .
C32 C 0.2538(15) 0.0711(15) 0.1296(11) 0.061(4) Uani 1 1 d . U . . .
H32A H 0.271661 0.129662 0.098545 0.091 Uiso 1 1 calc R U . . .
H32B H 0.221382 0.007442 0.098024 0.091 Uiso 1 1 calc R U . . .
H32C H 0.317868 0.077400 0.154849 0.091 Uiso 1 1 calc R U . . .
C33 C 0.0688(12) 0.1992(12) 0.1255(9) 0.046(3) Uani 1 1 d . U . . .
C34 C -0.0133(12) 0.1460(12) 0.1739(10) 0.049(3) Uani 1 1 d . U . . .
H34 H -0.003111 0.164525 0.225943 0.059 Uiso 1 1 calc R U . . .
C35 C -0.1085(14) 0.0670(14) 0.1466(11) 0.059(4) Uani 1 1 d . U . . .
H35 H -0.162893 0.033096 0.180368 0.071 Uiso 1 1 calc R U . . .
C36 C -0.1261(15) 0.0364(17) 0.0714(12) 0.068(4) Uani 1 1 d . U . . .
H36 H -0.192233 -0.016480 0.052946 0.082 Uiso 1 1 calc R U . . .
C37 C -0.0444(15) 0.0851(15) 0.0239(11) 0.064(4) Uani 1 1 d . U . . .
H37 H -0.052889 0.063392 -0.027632 0.077 Uiso 1 1 calc R U . . .
C38 C 0.0492(13) 0.1652(14) 0.0514(9) 0.053(3) Uani 1 1 d . U . . .
H38 H 0.103069 0.198791 0.017253 0.064 Uiso 1 1 calc R U . . .
C39 C 0.0390(13) 0.3828(15) 0.0605(11) 0.061(4) Uani 1 1 d . U . . .
H39A H 0.025437 0.412137 0.015329 0.074 Uiso 1 1 calc R U . . .
H39B H -0.002324 0.307331 0.054180 0.074 Uiso 1 1 calc R U . . .
C40 C 0.0042(19) 0.417(3) 0.1227(16) 0.102(8) Uani 1 1 d . U . . .
H40A H -0.072853 0.382102 0.121812 0.153 Uiso 1 1 calc R U . . .
H40B H 0.029435 0.491257 0.121387 0.153 Uiso 1 1 calc R U . . .
H40C H 0.031719 0.402269 0.168482 0.153 Uiso 1 1 calc R U . . .
C41 C 0.2198(14) 0.5562(13) -0.0245(10) 0.055(4) Uani 1 1 d . U . . .
H41A H 0.146006 0.522210 -0.044244 0.066 Uiso 1 1 calc R U . . .
H41B H 0.265265 0.559873 -0.066543 0.066 Uiso 1 1 calc R U . . .
C42 C 0.2476(17) 0.6648(15) 0.0045(12) 0.066(5) Uani 1 1 d . U . . .
H42A H 0.230847 0.700199 -0.034625 0.099 Uiso 1 1 calc R U . . .
H42B H 0.322922 0.702088 0.018215 0.099 Uiso 1 1 calc R U . . .
H42C H 0.206888 0.662077 0.048586 0.099 Uiso 1 1 calc R U . . .
C43 C 0.8625(13) 0.7973(14) 0.1540(10) 0.054(3) Uani 1 1 d . U . . .
H43A H 0.928084 0.848177 0.180778 0.065 Uiso 1 1 calc R U . . .
H43B H 0.857876 0.824183 0.105097 0.065 Uiso 1 1 calc R U . . .
C44 C 0.8680(15) 0.6966(15) 0.1408(11) 0.061(4) Uani 1 1 d . U . . .
H44A H 0.929646 0.708682 0.111719 0.092 Uiso 1 1 calc R U . . .
H44B H 0.804099 0.646428 0.113131 0.092 Uiso 1 1 calc R U . . .
H44C H 0.873808 0.670145 0.189034 0.092 Uiso 1 1 calc R U . . .
C45 C 0.8655(13) 0.9109(13) 0.3105(10) 0.051(3) Uani 1 1 d . U . . .
H45A H 0.856756 0.971973 0.325382 0.061 Uiso 1 1 calc R U . . .
H45B H 0.927441 0.933066 0.278890 0.061 Uiso 1 1 calc R U . . .
C46 C 0.8836(14) 0.8634(14) 0.3809(10) 0.055(4) Uani 1 1 d . U . . .
H46A H 0.887600 0.800425 0.366280 0.083 Uiso 1 1 calc R U . . .
H46B H 0.825156 0.847269 0.414315 0.083 Uiso 1 1 calc R U . . .
H46C H 0.949670 0.912256 0.406967 0.083 Uiso 1 1 calc R U . . .
C47 C 0.6722(13) 0.9413(12) 0.3651(10) 0.053(3) Uani 1 1 d . U . . .
C48 C 0.6892(13) 1.0082(13) 0.3084(12) 0.058(4) Uani 1 1 d . U . . .
H48 H 0.662389 0.980591 0.259207 0.070 Uiso 1 1 calc R U . . .
C49 C 0.7442(17) 1.1143(15) 0.3211(14) 0.071(4) Uani 1 1 d . U . . .
H49 H 0.754531 1.159918 0.282456 0.086 Uiso 1 1 calc R U . . .
C50 C 0.7820(17) 1.1483(16) 0.3923(14) 0.072(4) Uani 1 1 d . U . . .
H50 H 0.821105 1.220265 0.402104 0.086 Uiso 1 1 calc R U . . .
C51 C 0.7689(15) 1.0892(15) 0.4495(13) 0.066(4) Uani 1 1 d . U . . .
H51 H 0.795376 1.118468 0.498362 0.079 Uiso 1 1 calc R U . . .
C52 C 0.7127(14) 0.9785(14) 0.4350(11) 0.062(4) Uani 1 1 d . U . . .
H52 H 0.704694 0.933561 0.473651 0.074 Uiso 1 1 calc R U . . .
C53 C 0.4625(13) 0.8919(11) 0.4491(9) 0.046(3) Uani 1 1 d . U . . .
H53A H 0.423181 0.886552 0.495083 0.055 Uiso 1 1 calc R U . . .
H53B H 0.534305 0.949349 0.457552 0.055 Uiso 1 1 calc R U . . .
C54 C 0.4082(16) 0.9123(15) 0.3846(11) 0.062(4) Uani 1 1 d . U . . .
H54A H 0.452501 0.927736 0.341087 0.093 Uiso 1 1 calc R U . . .
H54B H 0.395772 0.970899 0.398242 0.093 Uiso 1 1 calc R U . . .
H54C H 0.340711 0.851702 0.372348 0.093 Uiso 1 1 calc R U . . .
C55 C 0.3369(12) 0.6892(12) 0.5338(9) 0.047(3) Uani 1 1 d . U . . .
H55A H 0.290695 0.615483 0.540063 0.056 Uiso 1 1 calc R U . . .
H55B H 0.291731 0.722104 0.523612 0.056 Uiso 1 1 calc R U . . .
C56 C 0.4033(17) 0.7379(16) 0.6050(12) 0.067(5) Uani 1 1 d . U . . .
H56A H 0.445596 0.811751 0.599813 0.100 Uiso 1 1 calc R U . . .
H56B H 0.449942 0.707146 0.613856 0.100 Uiso 1 1 calc R U . . .
H56C H 0.357224 0.726356 0.647214 0.100 Uiso 1 1 calc R U . . .
C57 C 0.2833(13) 0.6249(12) 0.2546(9) 0.045(3) Uani 1 1 d . U . . .
C58 C 0.2142(13) 0.6753(12) 0.2626(9) 0.048(3) Uani 1 1 d . U . . .
C59 C 0.1487(17) 0.6520(17) 0.3184(14) 0.072(4) Uani 1 1 d . U . . .
H59 H 0.142708 0.600759 0.351219 0.087 Uiso 1 1 calc R U . . .
C60 C 0.0874(19) 0.705(2) 0.3285(17) 0.086(5) Uani 1 1 d . U . . .
H60 H 0.039303 0.689263 0.367648 0.103 Uiso 1 1 calc R U . . .
C61 C 0.1009(19) 0.7804(17) 0.2781(15) 0.078(5) Uani 1 1 d . U . . .
H61 H 0.060728 0.816456 0.283144 0.094 Uiso 1 1 calc R U . . .
C62 C 0.1638(18) 0.8008(16) 0.2274(14) 0.072(4) Uani 1 1 d . U . . .
H62 H 0.170066 0.851961 0.194390 0.087 Uiso 1 1 calc R U . . .
C63 C 0.2260(16) 0.7517(14) 0.2169(12) 0.062(4) Uani 1 1 d . U . . .
H63 H 0.275746 0.771014 0.178646 0.074 Uiso 1 1 calc R U . . .
C64 C 0.5854(13) 0.4660(12) 0.2501(9) 0.044(3) Uani 1 1 d . U . . .
C65 C 0.6682(13) 0.4332(13) 0.2529(10) 0.052(3) Uani 1 1 d . U . . .
C66 C 0.7563(13) 0.4859(15) 0.3036(11) 0.061(4) Uani 1 1 d . U . . .
H66 H 0.761955 0.540272 0.336905 0.073 Uiso 1 1 calc R U . . .
C67 C 0.8343(19) 0.454(2) 0.3020(15) 0.083(5) Uani 1 1 d . U . . .
H67 H 0.898319 0.490822 0.330789 0.099 Uiso 1 1 calc R U . . .
C68 C 0.818(2) 0.375(2) 0.2611(18) 0.098(6) Uani 1 1 d . U . . .
H68 H 0.863612 0.346039 0.271687 0.117 Uiso 1 1 calc R U . . .
C69 C 0.749(2) 0.327(2) 0.2085(16) 0.084(5) Uani 1 1 d . U . . .
H69 H 0.753413 0.278240 0.174456 0.101 Uiso 1 1 calc R U . . .
C70 C 0.664(2) 0.3557(18) 0.2050(14) 0.077(5) Uani 1 1 d . U . . .
H70 H 0.606108 0.320982 0.170042 0.092 Uiso 1 1 calc R U . . .

loop_
_atom_site_aniso_label
_atom_site_aniso_U_11
_atom_site_aniso_U_22
_atom_site_aniso_U_33
_atom_site_aniso_U_23
_atom_site_aniso_U_13
_atom_site_aniso_U_12
Th1 0.0536(3) 0.0303(2) 0.0266(2) 0.00074(14) -0.00512(16) 0.01882(19)
O1 0.054(5) 0.040(4) 0.046(5) 0.017(4) 0.002(4) 0.023(4)
O2 0.038(4) 0.031(4) 0.037(4) 0.003(3) -0.002(3) 0.012(3)
O3 0.061(5) 0.032(4) 0.024(4) 0.004(3) -0.001(3) 0.026(4)
O4 0.058(5) 0.038(4) 0.021(4) 0.009(3) -0.010(3) 0.020(4)
N1 0.046(5) 0.036(4) 0.023(4) 0.005(3) -0.005(4) 0.014(4)
N2 0.048(4) 0.033(4) 0.029(4) 0.008(3) 0.002(4) 0.020(3)
N3 0.045(4) 0.032(4) 0.027(4) 0.001(3) -0.003(3) 0.015(3)
N4 0.049(4) 0.025(4) 0.028(4) 0.000(3) -0.003(3) 0.011(4)
N5 0.043(5) 0.031(4) 0.035(5) 0.001(3) -0.002(4) 0.013(4)
N6 0.042(5) 0.030(4) 0.023(4) 0.001(3) -0.007(3) 0.011(4)
C1 0.048(6) 0.024(4) 0.029(4) 0.002(3) -0.006(4) 0.012(4)
C2 0.045(6) 0.033(4) 0.033(5) 0.003(4) 0.001(4) 0.015(4)
C3 0.051(6) 0.036(4) 0.035(5) 0.004(4) -0.004(4) 0.018(4)
C4 0.034(5) 0.034(4) 0.026(5) 0.005(4) -0.005(4) 0.008(4)
C5 0.041(5) 0.041(5) 0.022(5) 0.001(4) -0.008(4) 0.018(4)
C6 0.045(5) 0.037(5) 0.036(6) 0.002(4) -0.003(4) 0.015(4)
C7 0.051(5) 0.044(6) 0.038(6) 0.012(5) -0.008(4) 0.021(4)
C8 0.053(5) 0.042(5) 0.046(6) 0.011(5) -0.005(5) 0.021(4)
C9 0.052(4) 0.036(5) 0.028(5) 0.008(4) -0.006(4) 0.021(4)
C10 0.048(5) 0.040(5) 0.031(4) 0.001(4) -0.007(4) 0.020(4)
C11 0.053(5) 0.035(5) 0.028(5) 0.006(4) -0.002(4) 0.019(4)
C12 0.056(5) 0.040(6) 0.039(5) 0.012(5) 0.003(4) 0.023(5)
C13 0.051(6) 0.045(6) 0.038(5) 0.003(5) 0.004(4) 0.018(5)
C14 0.045(5) 0.036(5) 0.036(4) -0.002(4) 0.002(4) 0.020(4)
C15 0.047(5) 0.027(5) 0.036(5) -0.004(4) -0.001(4) 0.016(4)
C16 0.047(5) 0.036(5) 0.038(5) 0.009(4) 0.003(4) 0.008(4)
C17 0.050(5) 0.037(5) 0.038(5) 0.002(4) -0.004(4) 0.015(4)
C18 0.051(5) 0.038(5) 0.032(5) -0.005(4) -0.004(4) 0.018(4)
C19 0.052(6) 0.034(4) 0.041(6) 0.001(4) 0.007(4) 0.018(4)
C20 0.046(5) 0.035(4) 0.054(6) 0.005(4) 0.004(4) 0.019(4)
C21 0.051(6) 0.036(5) 0.041(6) 0.001(4) 0.001(4) 0.018(4)
C22 0.041(5) 0.032(4) 0.038(5) -0.003(4) -0.004(4) 0.017(4)
C23 0.050(6) 0.038(4) 0.031(5) 0.000(4) 0.001(4) 0.022(4)
C24 0.033(5) 0.034(4) 0.028(4) -0.004(3) -0.005(4) 0.010(4)
C25 0.037(6) 0.037(5) 0.029(5) 0.001(4) 0.002(4) 0.010(4)
C26 0.046(6) 0.042(5) 0.032(5) 0.003(4) -0.002(5) 0.017(5)
C27 0.044(6) 0.034(5) 0.036(5) 0.005(4) 0.000(5) 0.013(5)
C28 0.032(5) 0.035(4) 0.032(4) -0.003(4) -0.005(4) 0.014(4)
C29 0.073(7) 0.044(6) 0.041(6) 0.001(5) -0.014(5) 0.031(5)
C30 0.092(10) 0.065(10) 0.051(10) 0.019(7) -0.007(8) 0.024(8)
C31 0.051(6) 0.038(5) 0.041(6) 0.001(4) -0.005(5) 0.016(5)
C32 0.068(9) 0.060(9) 0.044(8) -0.004(7) 0.003(6) 0.021(7)
C33 0.046(5) 0.044(5) 0.038(5) 0.005(4) -0.012(4) 0.012(4)
C34 0.053(5) 0.050(6) 0.042(6) 0.015(5) 0.000(4) 0.021(4)
C35 0.056(6) 0.058(7) 0.056(6) 0.009(6) -0.007(5) 0.019(5)
C36 0.060(7) 0.069(8) 0.058(6) 0.003(6) -0.012(5) 0.016(6)
C37 0.064(6) 0.061(7) 0.047(6) -0.003(6) -0.015(5) 0.013(5)
C38 0.054(6) 0.059(7) 0.036(5) -0.001(5) -0.012(5) 0.018(5)
C39 0.056(6) 0.067(8) 0.061(7) 0.024(6) -0.010(5) 0.027(6)
C40 0.073(11) 0.160(18) 0.085(12) 0.019(11) 0.012(9) 0.063(12)
C41 0.061(7) 0.055(6) 0.052(7) 0.021(5) -0.009(6) 0.027(6)
C42 0.086(11) 0.060(7) 0.060(10) 0.019(7) -0.002(8) 0.039(8)
C43 0.051(6) 0.055(6) 0.047(7) 0.006(6) 0.004(5) 0.017(5)
C44 0.064(9) 0.062(8) 0.056(10) -0.003(7) 0.000(7) 0.028(7)
C45 0.051(6) 0.046(6) 0.047(6) -0.002(5) -0.004(5) 0.015(5)
C46 0.056(8) 0.053(8) 0.046(7) 0.002(6) -0.007(6) 0.017(7)
C47 0.055(7) 0.037(5) 0.055(6) -0.002(4) -0.001(5) 0.012(5)
C48 0.053(7) 0.044(5) 0.071(7) 0.008(5) -0.003(6) 0.018(5)
C49 0.079(8) 0.052(6) 0.080(7) 0.008(6) 0.002(7) 0.027(6)
C50 0.079(8) 0.060(7) 0.079(7) 0.002(5) 0.007(6) 0.034(6)
C51 0.064(8) 0.058(6) 0.064(7) -0.009(5) 0.001(6) 0.021(6)
C52 0.062(7) 0.053(6) 0.056(6) -0.014(5) 0.003(6) 0.017(5)
C53 0.059(7) 0.035(5) 0.047(6) 0.005(5) 0.005(5) 0.024(5)
C54 0.081(10) 0.059(9) 0.057(9) -0.008(7) -0.012(8) 0.044(8)
C55 0.051(6) 0.044(6) 0.046(6) 0.004(5) 0.010(4) 0.022(5)
C56 0.079(10) 0.061(9) 0.058(8) -0.005(8) 0.001(7) 0.031(8)
C57 0.058(6) 0.047(6) 0.030(6) 0.005(4) -0.002(4) 0.024(5)
C58 0.052(6) 0.045(6) 0.043(6) -0.003(5) -0.007(4) 0.020(5)
C59 0.077(8) 0.070(8) 0.076(8) 0.017(6) 0.021(6) 0.038(6)
C60 0.087(9) 0.085(9) 0.100(10) 0.013(7) 0.021(7) 0.051(7)
C61 0.085(9) 0.071(8) 0.088(9) -0.003(6) 0.003(6) 0.045(7)
C62 0.089(8) 0.066(8) 0.077(8) -0.003(6) -0.004(6) 0.049(7)
C63 0.078(8) 0.059(7) 0.059(7) 0.009(5) 0.002(6) 0.042(6)
C64 0.056(6) 0.045(6) 0.028(4) 0.011(4) 0.003(4) 0.020(5)
C65 0.057(6) 0.052(6) 0.051(6) 0.021(5) 0.004(5) 0.026(5)
C66 0.051(6) 0.065(7) 0.060(7) 0.026(6) -0.001(5) 0.019(5)
C67 0.076(8) 0.094(8) 0.087(9) 0.024(6) -0.003(7) 0.045(7)
C68 0.105(9) 0.100(9) 0.100(10) 0.021(7) 0.004(7) 0.057(8)
C69 0.095(8) 0.091(9) 0.081(9) 0.019(7) 0.018(6) 0.054(7)
C70 0.101(8) 0.074(8) 0.070(8) 0.015(6) 0.008(6) 0.051(7)

loop_
_atom_type_symbol
_atom_type_description
_atom_type_scat_dispersion_real
_atom_type_scat_dispersion_imag
_atom_type_scat_source
C C 0.0181 0.0091 'International Tables Vol C Tables 4.2.6.8 and 6.1.1.4'
H H 0.0000 0.0000 'International Tables Vol C Tables 4.2.6.8 and 6.1.1.4'
N N 0.0311 0.0180 'International Tables Vol C Tables 4.2.6.8 and 6.1.1.4'
O O 0.0492 0.0322 'International Tables Vol C Tables 4.2.6.8 and 6.1.1.4'
Th Th -4.1491 12.3296 'International Tables Vol C Tables 4.2.6.8 and 6.1.1.4'

loop_
_exptl_crystal_face_index_h
_exptl_crystal_face_index_k
_exptl_crystal_face_index_l
_exptl_crystal_face_perp_dist
-9 4 -1 0.0337
9 -4 0 0.0097
-8 0 2 0.0379
-5 10 0 0.0190
5 -9 0 0.0147
0 2 -11 0.1098
0 -2 11 0.0928

loop_
_geom_angle_atom_site_label_1
_geom_angle_atom_site_label_2
_geom_angle_atom_site_label_3
_geom_angle
_geom_angle_site_symmetry_1
_geom_angle_site_symmetry_3
_geom_angle_publ_flag
O1 Th1 N1 118.7(3) . . ?
O1 Th1 N2 76.2(3) . . ?
O1 Th1 N3 70.2(4) . . ?
O1 Th1 N4 74.8(3) . . ?
O1 Th1 N5 81.8(4) . . ?
O1 Th1 N6 118.9(4) . . ?
O2 Th1 O1 52.5(3) . . ?
O2 Th1 O3 150.5(3) . . ?
O2 Th1 O4 138.3(3) . . ?
O2 Th1 N1 76.4(3) . . ?
O2 Th1 N2 82.9(3) . . ?
O2 Th1 N3 117.9(3) . . ?
O2 Th1 N4 117.4(3) . . ?
O2 Th1 N5 75.2(3) . . ?
O2 Th1 N6 71.3(3) . . ?
O3 Th1 O1 139.8(3) . . ?
O3 Th1 O4 52.8(3) . . ?
O3 Th1 N1 75.3(3) . . ?
O3 Th1 N2 77.6(3) . . ?
O3 Th1 N3 70.5(3) . . ?
O3 Th1 N4 91.4(3) . . ?
O3 Th1 N5 126.8(3) . . ?
O3 Th1 N6 100.7(3) . . ?
O4 Th1 O1 146.2(3) . . ?
O4 Th1 N1 94.0(3) . . ?
O4 Th1 N2 130.0(3) . . ?
O4 Th1 N3 102.3(3) . . ?
O4 Th1 N4 73.6(3) . . ?
O4 Th1 N5 74.4(3) . . ?
O4 Th1 N6 69.2(3) . . ?
N1 Th1 N3 119.9(3) . . ?
N2 Th1 N1 65.0(3) . . ?
N2 Th1 N3 60.4(3) . . ?
N2 Th1 N4 117.7(4) . . ?
N2 Th1 N5 155.5(4) . . ?
N2 Th1 N6 121.9(3) . . ?
N4 Th1 N1 165.8(3) . . ?
N4 Th1 N3 58.2(3) . . ?
N4 Th1 N6 120.4(3) . . ?
N5 Th1 N1 118.7(4) . . ?
N5 Th1 N3 121.3(3) . . ?
N5 Th1 N4 65.2(4) . . ?
N5 Th1 N6 61.0(3) . . ?
N6 Th1 N1 58.8(3) . . ?
N6 Th1 N3 170.7(3) . . ?
C57 O1 Th1 93.1(9) . . ?
C57 O2 Th1 94.5(9) . . ?
C64 O3 Th1 94.9(9) . . ?
C64 O4 Th1 94.4(8) . . ?
C1 N1 Th1 114.4(8) . . ?
C1 N1 C4 105.4(10) . . ?
C4 N1 Th1 134.2(8) . . ?
C6 N2 Th1 129.2(9) . . ?
C9 N2 Th1 115.8(9) . . ?
C9 N2 C6 103.3(11) . . ?
C10 N3 Th1 122.6(9) . . ?
C10 N3 C14 118.1(13) . . ?
C14 N3 Th1 119.1(9) . . ?
C15 N4 Th1 115.8(8) . . ?
C15 N4 C18 103.8(11) . . ?
C18 N4 Th1 134.2(10) . . ?
C20 N5 Th1 131.4(10) . . ?
C23 N5 Th1 115.6(8) . . ?
C23 N5 C20 101.7(12) . . ?
C24 N6 Th1 121.2(9) . . ?
C24 N6 C28 117.7(12) . . ?
C28 N6 Th1 120.9(9) . . ?
N1 C1 C2 111.7(11) . . ?
N1 C1 C28 116.4(11) . . ?
C2 C1 C28 130.5(12) . . ?
C1 C2 C29 126.9(13) . . ?
C3 C2 C1 104.6(12) . . ?
C3 C2 C29 128.1(13) . . ?
C2 C3 C4 107.6(12) . . ?
C2 C3 C31 123.3(13) . . ?
C4 C3 C31 128.2(13) . . ?
N1 C4 C3 110.1(11) . . ?
N1 C4 C5 118.8(12) . . ?
C5 C4 C3 130.6(12) . . ?
C4 C5 C33 116.9(12) . . ?
C6 C5 C4 125.8(12) . . ?
C6 C5 C33 117.2(12) . . ?
N2 C6 C7 110.6(12) . . ?
C5 C6 N2 117.2(12) . . ?
C5 C6 C7 130.7(13) . . ?
C6 C7 C39 127.3(15) . . ?
C8 C7 C6 104.5(13) . . ?
C8 C7 C39 126.4(14) . . ?
C7 C8 C9 106.2(13) . . ?
C7 C8 C41 126.0(14) . . ?
C9 C8 C41 127.5(15) . . ?
N2 C9 C8 114.4(13) . . ?
N2 C9 C10 116.7(12) . . ?
C8 C9 C10 128.9(13) . . ?
N3 C10 C9 110.9(13) . . ?
N3 C10 C11 124.0(13) . . ?
C11 C10 C9 124.9(12) . . ?
C10 C11 H11 121.0 . . ?
C12 C11 C10 118.1(13) . . ?
C12 C11 H11 121.0 . . ?
C11 C12 H12 120.4 . . ?
C11 C12 C13 119.2(14) . . ?
C13 C12 H12 120.4 . . ?
C12 C13 H13 120.3 . . ?
C14 C13 C12 119.4(14) . . ?
C14 C13 H13 120.3 . . ?
N3 C14 C13 121.2(13) . . ?
N3 C14 C15 112.4(13) . . ?
C13 C14 C15 125.0(13) . . ?
N4 C15 C14 114.2(12) . . ?
N4 C15 C16 112.3(12) . . ?
C16 C15 C14 131.2(14) . . ?
C15 C16 C43 126.2(14) . . ?
C17 C16 C15 105.0(13) . . ?
C17 C16 C43 128.7(14) . . ?
C16 C17 C18 106.0(12) . . ?
C16 C17 C45 124.8(15) . . ?
C18 C17 C45 129.1(14) . . ?
N4 C18 C17 112.3(13) . . ?
N4 C18 C19 119.9(13) . . ?
C19 C18 C17 127.5(13) . . ?
C18 C19 C20 127.1(13) . . ?
C18 C19 C47 118.1(14) . . ?
C20 C19 C47 114.6(14) . . ?
C19 C20 N5 113.1(13) . . ?
C21 C20 N5 112.5(13) . . ?
C21 C20 C19 133.6(14) . . ?
C20 C21 C22 105.9(12) . . ?
C20 C21 C53 130.6(15) . . ?
C22 C21 C53 123.3(14) . . ?
C21 C22 C55 126.6(12) . . ?
C23 C22 C21 106.6(13) . . ?
C23 C22 C55 126.8(13) . . ?
N5 C23 C22 111.9(12) . . ?
N5 C23 C24 114.4(12) . . ?
C22 C23 C24 133.7(14) . . ?
N6 C24 C23 115.3(12) . . ?
N6 C24 C25 122.5(12) . . ?
C25 C24 C23 122.0(12) . . ?
C24 C25 H25 121.3 . . ?
C26 C25 C24 117.4(13) . . ?
C26 C25 H25 121.3 . . ?
C25 C26 H26 119.7 . . ?
C27 C26 C25 120.6(14) . . ?
C27 C26 H26 119.7 . . ?
C26 C27 H27 120.7 . . ?
C26 C27 C28 118.6(13) . . ?
C28 C27 H27 120.7 . . ?
N6 C28 C1 110.8(11) . . ?
N6 C28 C27 122.9(12) . . ?
C27 C28 C1 125.0(12) . . ?
C2 C29 H29A 109.4 . . ?
C2 C29 H29B 109.4 . . ?
C2 C29 C30 111.3(14) . . ?
H29A C29 H29B 108.0 . . ?
C30 C29 H29A 109.4 . . ?
C30 C29 H29B 109.4 . . ?
C29 C30 H30A 109.5 . . ?
C29 C30 H30B 109.5 . . ?
C29 C30 H30C 109.5 . . ?
H30A C30 H30B 109.5 . . ?
H30A C30 H30C 109.5 . . ?
H30B C30 H30C 109.5 . . ?
C3 C31 H31A 109.4 . . ?
C3 C31 H31B 109.4 . . ?
C3 C31 C32 111.0(13) . . ?
H31A C31 H31B 108.0 . . ?
C32 C31 H31A 109.4 . . ?
C32 C31 H31B 109.4 . . ?
C31 C32 H32A 109.5 . . ?
C31 C32 H32B 109.5 . . ?
C31 C32 H32C 109.5 . . ?
H32A C32 H32B 109.5 . . ?
H32A C32 H32C 109.5 . . ?
H32B C32 H32C 109.5 . . ?
C34 C33 C5 121.7(14) . . ?
C38 C33 C5 122.4(15) . . ?
C38 C33 C34 115.9(14) . . ?
C33 C34 H34 119.5 . . ?
C35 C34 C33 121.0(16) . . ?
C35 C34 H34 119.5 . . ?
C34 C35 H35 119.3 . . ?
C36 C35 C34 121.4(19) . . ?
C36 C35 H35 119.3 . . ?
C35 C36 H36 120.9 . . ?
C35 C36 C37 118.1(18) . . ?
C37 C36 H36 120.9 . . ?
C36 C37 H37 120.1 . . ?
C38 C37 C36 119.9(18) . . ?
C38 C37 H37 120.1 . . ?
C33 C38 C37 123.6(18) . . ?
C33 C38 H38 118.2 . . ?
C37 C38 H38 118.2 . . ?
C7 C39 H39A 108.9 . . ?
C7 C39 H39B 108.9 . . ?
H39A C39 H39B 107.7 . . ?
C40 C39 C7 113.4(18) . . ?
C40 C39 H39A 108.9 . . ?
C40 C39 H39B 108.9 . . ?
C39 C40 H40A 109.5 . . ?
C39 C40 H40B 109.5 . . ?
C39 C40 H40C 109.5 . . ?
H40A C40 H40B 109.5 . . ?
H40A C40 H40C 109.5 . . ?
H40B C40 H40C 109.5 . . ?
C8 C41 H41A 108.8 . . ?
C8 C41 H41B 108.8 . . ?
C8 C41 C42 113.8(15) . . ?
H41A C41 H41B 107.7 . . ?
C42 C41 H41A 108.8 . . ?
C42 C41 H41B 108.8 . . ?
C41 C42 H42A 109.5 . . ?
C41 C42 H42B 109.5 . . ?
C41 C42 H42C 109.5 . . ?
H42A C42 H42B 109.5 . . ?
H42A C42 H42C 109.5 . . ?
H42B C42 H42C 109.5 . . ?
C16 C43 H43A 109.1 . . ?
C16 C43 H43B 109.1 . . ?
C16 C43 C44 112.5(15) . . ?
H43A C43 H43B 107.8 . . ?
C44 C43 H43A 109.1 . . ?
C44 C43 H43B 109.1 . . ?
C43 C44 H44A 109.5 . . ?
C43 C44 H44B 109.5 . . ?
C43 C44 H44C 109.5 . . ?
H44A C44 H44B 109.5 . . ?
H44A C44 H44C 109.5 . . ?
H44B C44 H44C 109.5 . . ?
C17 C45 H45A 109.6 . . ?
C17 C45 H45B 109.6 . . ?
C17 C45 C46 110.3(14) . . ?
H45A C45 H45B 108.1 . . ?
C46 C45 H45A 109.6 . . ?
C46 C45 H45B 109.6 . . ?
C45 C46 H46A 109.5 . . ?
C45 C46 H46B 109.5 . . ?
C45 C46 H46C 109.5 . . ?
H46A C46 H46B 109.5 . . ?
H46A C46 H46C 109.5 . . ?
H46B C46 H46C 109.5 . . ?
C48 C47 C19 117.2(16) . . ?
C52 C47 C19 122.4(17) . . ?
C52 C47 C48 120.0(16) . . ?
C47 C48 H48 118.9 . . ?
C47 C48 C49 122(2) . . ?
C49 C48 H48 118.9 . . ?
C48 C49 H49 122.2 . . ?
C50 C49 C48 116(2) . . ?
C50 C49 H49 122.2 . . ?
C49 C50 H50 117.2 . . ?
C51 C50 C49 126(2) . . ?
C51 C50 H50 117.2 . . ?
C50 C51 H51 121.0 . . ?
C50 C51 C52 118(2) . . ?
C52 C51 H51 121.0 . . ?
C47 C52 C51 118(2) . . ?
C47 C52 H52 120.8 . . ?
C51 C52 H52 120.8 . . ?
C21 C53 H53A 109.7 . . ?
C21 C53 H53B 109.7 . . ?
H53A C53 H53B 108.2 . . ?
C54 C53 C21 109.9(13) . . ?
C54 C53 H53A 109.7 . . ?
C54 C53 H53B 109.7 . . ?
C53 C54 H54A 109.5 . . ?
C53 C54 H54B 109.5 . . ?
C53 C54 H54C 109.5 . . ?
H54A C54 H54B 109.5 . . ?
H54A C54 H54C 109.5 . . ?
H54B C54 H54C 109.5 . . ?
C22 C55 H55A 109.6 . . ?
C22 C55 H55B 109.6 . . ?
C22 C55 C56 110.3(14) . . ?
H55A C55 H55B 108.1 . . ?
C56 C55 H55A 109.6 . . ?
C56 C55 H55B 109.6 . . ?
C55 C56 H56A 109.5 . . ?
C55 C56 H56B 109.5 . . ?
C55 C56 H56C 109.5 . . ?
H56A C56 H56B 109.5 . . ?
H56A C56 H56C 109.5 . . ?
H56B C56 H56C 109.5 . . ?
O1 C57 C58 119.9(14) . . ?
O2 C57 O1 119.5(14) . . ?
O2 C57 C58 120.6(15) . . ?
C59 C58 C57 119.5(17) . . ?
C59 C58 C63 120.5(18) . . ?
C63 C58 C57 119.7(17) . . ?
C58 C59 H59 120.3 . . ?
C58 C59 C60 119(2) . . ?
C60 C59 H59 120.3 . . ?
C59 C60 H60 121.4 . . ?
C61 C60 C59 117(2) . . ?
C61 C60 H60 121.4 . . ?
C60 C61 H61 119.3 . . ?
C62 C61 C60 121(2) . . ?
C62 C61 H61 119.3 . . ?
C61 C62 H62 118.7 . . ?
C61 C62 C63 123(2) . . ?
C63 C62 H62 118.7 . . ?
C58 C63 C62 119(2) . . ?
C58 C63 H63 120.6 . . ?
C62 C63 H63 120.6 . . ?
O3 C64 O4 117.7(14) . . ?
O3 C64 C65 123.7(15) . . ?
O4 C64 C65 118.6(14) . . ?
C66 C65 C64 119.3(17) . . ?
C70 C65 C64 121.0(17) . . ?
C70 C65 C66 119.6(18) . . ?
C65 C66 H66 121.5 . . ?
C67 C66 C65 117(2) . . ?
C67 C66 H66 121.5 . . ?
C66 C67 H67 120.7 . . ?
C68 C67 C66 119(2) . . ?
C68 C67 H67 120.7 . . ?
C67 C68 H68 114.9 . . ?
C69 C68 C67 130(3) . . ?
C69 C68 H68 114.9 . . ?
C68 C69 H69 122.9 . . ?
C68 C69 C70 114(3) . . ?
C70 C69 H69 122.9 . . ?
C65 C70 C69 119(2) . . ?
C65 C70 H70 120.4 . . ?
C69 C70 H70 120.4 . . ?

loop_
_geom_bond_atom_site_label_1
_geom_bond_atom_site_label_2
_geom_bond_distance
_geom_bond_site_symmetry_2
_geom_bond_publ_flag
Th1 O1 2.512(9) . ?
Th1 O2 2.496(9) . ?
Th1 O3 2.497(9) . ?
Th1 O4 2.506(9) . ?
Th1 N1 2.654(11) . ?
Th1 N2 2.599(11) . ?
Th1 N3 2.662(12) . ?
Th1 N4 2.613(11) . ?
Th1 N5 2.609(11) . ?
Th1 N6 2.653(11) . ?
O1 C57 1.29(2) . ?
O2 C57 1.269(19) . ?
O3 C64 1.298(18) . ?
O4 C64 1.301(19) . ?
N1 C1 1.349(17) . ?
N1 C4 1.365(16) . ?
N2 C6 1.411(18) . ?
N2 C9 1.337(17) . ?
N3 C10 1.329(18) . ?
N3 C14 1.363(19) . ?
N4 C15 1.350(19) . ?
N4 C18 1.370(17) . ?
N5 C20 1.424(18) . ?
N5 C23 1.406(19) . ?
N6 C24 1.329(17) . ?
N6 C28 1.359(17) . ?
C1 C2 1.446(18) . ?
C1 C28 1.501(18) . ?
C2 C3 1.36(2) . ?
C2 C29 1.48(2) . ?
C3 C4 1.433(19) . ?
C3 C31 1.51(2) . ?
C4 C5 1.409(17) . ?
C5 C6 1.37(2) . ?
C5 C33 1.499(19) . ?
C6 C7 1.461(19) . ?
C7 C8 1.39(2) . ?
C7 C39 1.46(2) . ?
C8 C9 1.42(2) . ?
C8 C41 1.49(2) . ?
C9 C10 1.50(2) . ?
C10 C11 1.38(2) . ?
C11 H11 0.9500 . ?
C11 C12 1.37(2) . ?
C12 H12 0.9500 . ?
C12 C13 1.40(2) . ?
C13 H13 0.9500 . ?
C13 C14 1.37(2) . ?
C14 C15 1.472(19) . ?
C15 C16 1.44(2) . ?
C16 C17 1.38(2) . ?
C16 C43 1.52(2) . ?
C17 C18 1.42(2) . ?
C17 C45 1.52(2) . ?
C18 C19 1.41(2) . ?
C19 C20 1.41(2) . ?
C19 C47 1.54(2) . ?
C20 C21 1.39(2) . ?
C21 C22 1.41(2) . ?
C21 C53 1.52(2) . ?
C22 C23 1.408(19) . ?
C22 C55 1.52(2) . ?
C23 C24 1.450(19) . ?
C24 C25 1.42(2) . ?
C25 H25 0.9500 . ?
C25 C26 1.38(2) . ?
C26 H26 0.9500 . ?
C26 C27 1.36(2) . ?
C27 H27 0.9500 . ?
C27 C28 1.39(2) . ?
C29 H29A 0.9900 . ?
C29 H29B 0.9900 . ?
C29 C30 1.59(3) . ?
C30 H30A 0.9800 . ?
C30 H30B 0.9800 . ?
C30 H30C 0.9800 . ?
C31 H31A 0.9900 . ?
C31 H31B 0.9900 . ?
C31 C32 1.52(2) . ?
C32 H32A 0.9800 . ?
C32 H32B 0.9800 . ?
C32 H32C 0.9800 . ?
C33 C34 1.41(2) . ?
C33 C38 1.38(2) . ?
C34 H34 0.9500 . ?
C34 C35 1.39(2) . ?
C35 H35 0.9500 . ?
C35 C36 1.38(3) . ?
C36 H36 0.9500 . ?
C36 C37 1.39(3) . ?
C37 H37 0.9500 . ?
C37 C38 1.38(2) . ?
C38 H38 0.9500 . ?
C39 H39A 0.9900 . ?
C39 H39B 0.9900 . ?
C39 C40 1.39(3) . ?
C40 H40A 0.9800 . ?
C40 H40B 0.9800 . ?
C40 H40C 0.9800 . ?
C41 H41A 0.9900 . ?
C41 H41B 0.9900 . ?
C41 C42 1.52(3) . ?
C42 H42A 0.9800 . ?
C42 H42B 0.9800 . ?
C42 H42C 0.9800 . ?
C43 H43A 0.9900 . ?
C43 H43B 0.9900 . ?
C43 C44 1.53(3) . ?
C44 H44A 0.9800 . ?
C44 H44B 0.9800 . ?
C44 H44C 0.9800 . ?
C45 H45A 0.9900 . ?
C45 H45B 0.9900 . ?
C45 C46 1.54(2) . ?
C46 H46A 0.9800 . ?
C46 H46B 0.9800 . ?
C46 H46C 0.9800 . ?
C47 C48 1.39(3) . ?
C47 C52 1.35(3) . ?
C48 H48 0.9500 . ?
C48 C49 1.39(3) . ?
C49 H49 0.9500 . ?
C49 C50 1.36(3) . ?
C50 H50 0.9500 . ?
C50 C51 1.33(3) . ?
C51 H51 0.9500 . ?
C51 C52 1.46(3) . ?
C52 H52 0.9500 . ?
C53 H53A 0.9900 . ?
C53 H53B 0.9900 . ?
C53 C54 1.50(2) . ?
C54 H54A 0.9800 . ?
C54 H54B 0.9800 . ?
C54 H54C 0.9800 . ?
C55 H55A 0.9900 . ?
C55 H55B 0.9900 . ?
C55 C56 1.52(2) . ?
C56 H56A 0.9800 . ?
C56 H56B 0.9800 . ?
C56 H56C 0.9800 . ?
C57 C58 1.49(2) . ?
C58 C59 1.33(3) . ?
C58 C63 1.37(3) . ?
C59 H59 0.9500 . ?
C59 C60 1.42(3) . ?
C60 H60 0.9500 . ?
C60 C61 1.41(4) . ?
C61 H61 0.9500 . ?
C61 C62 1.23(3) . ?
C62 H62 0.9500 . ?
C62 C63 1.39(3) . ?
C63 H63 0.9500 . ?
C64 C65 1.47(2) . ?
C65 C66 1.42(2) . ?
C65 C70 1.38(3) . ?
C66 H66 0.9500 . ?
C66 C67 1.40(3) . ?
C67 H67 0.9500 . ?
C67 C68 1.28(4) . ?
C68 H68 0.9500 . ?
C68 C69 1.27(4) . ?
C69 H69 0.9500 . ?
C69 C70 1.47(3) . ?
C70 H70 0.9500 . ?

loop_
_geom_torsion_atom_site_label_1
_geom_torsion_atom_site_label_2
_geom_torsion_atom_site_label_3
_geom_torsion_atom_site_label_4
_geom_torsion
_geom_torsion_site_symmetry_1
_geom_torsion_site_symmetry_2
_geom_torsion_site_symmetry_3
_geom_torsion_site_symmetry_4
_geom_torsion_publ_flag
Th1 O1 C57 O2 -6.9(14) . . . . ?
Th1 O1 C57 C58 174.6(12) . . . . ?
Th1 O2 C57 O1 7.0(15) . . . . ?
Th1 O2 C57 C58 -174.6(12) . . . . ?
Th1 O3 C64 O4 4.7(14) . . . . ?
Th1 O3 C64 C65 -178.9(14) . . . . ?
Th1 O4 C64 O3 -4.6(14) . . . . ?
Th1 O4 C64 C65 178.8(13) . . . . ?
Th1 N1 C1 C2 -148.7(10) . . . . ?
Th1 N1 C1 C28 42.9(15) . . . . ?
Th1 N1 C4 C3 143.8(11) . . . . ?
Th1 N1 C4 C5 -43.0(19) . . . . ?
Th1 N2 C6 C5 -63.1(17) . . . . ?
Th1 N2 C6 C7 129.6(11) . . . . ?
Th1 N2 C9 C8 -137.4(11) . . . . ?
Th1 N2 C9 C10 44.4(15) . . . . ?
Th1 N3 C10 C9 1.2(15) . . . . ?
Th1 N3 C10 C11 -173.0(10) . . . . ?
Th1 N3 C14 C13 171.1(11) . . . . ?
Th1 N3 C14 C15 -21.4(14) . . . . ?
Th1 N4 C15 C14 45.5(14) . . . . ?
Th1 N4 C15 C16 -149.5(9) . . . . ?
Th1 N4 C18 C17 143.1(11) . . . . ?
Th1 N4 C18 C19 -43(2) . . . . ?
Th1 N5 C20 C19 -61.4(18) . . . . ?
Th1 N5 C20 C21 127.7(13) . . . . ?
Th1 N5 C23 C22 -138.1(10) . . . . ?
Th1 N5 C23 C24 41.7(14) . . . . ?
Th1 N6 C24 C23 1.3(15) . . . . ?
Th1 N6 C24 C25 -173.8(9) . . . . ?
Th1 N6 C28 C1 -21.9(14) . . . . ?
Th1 N6 C28 C27 170.3(10) . . . . ?
O1 C57 C58 C59 -166.5(17) . . . . ?
O1 C57 C58 C63 7(2) . . . . ?
O2 C57 C58 C59 15(2) . . . . ?
O2 C57 C58 C63 -171.1(15) . . . . ?
O3 C64 C65 C66 163.0(15) . . . . ?
O3 C64 C65 C70 -14(3) . . . . ?
O4 C64 C65 C66 -21(2) . . . . ?
O4 C64 C65 C70 162.5(17) . . . . ?
N1 C1 C2 C3 -6.9(17) . . . . ?
N1 C1 C2 C29 179.3(15) . . . . ?
N1 C1 C28 N6 -14.5(18) . . . . ?
N1 C1 C28 C27 153.0(14) . . . . ?
N1 C4 C5 C6 30(2) . . . . ?
N1 C4 C5 C33 -150.5(13) . . . . ?
N2 C6 C7 C8 8.5(18) . . . . ?
N2 C6 C7 C39 -156.8(16) . . . . ?
N2 C9 C10 N3 -29.8(17) . . . . ?
N2 C9 C10 C11 144.4(14) . . . . ?
N3 C10 C11 C12 2(2) . . . . ?
N3 C14 C15 N4 -15.2(17) . . . . ?
N3 C14 C15 C16 -176.6(14) . . . . ?
N4 C15 C16 C17 -4.6(16) . . . . ?
N4 C15 C16 C43 173.4(14) . . . . ?
N4 C18 C19 C20 32(2) . . . . ?
N4 C18 C19 C47 -143.8(15) . . . . ?
N5 C20 C21 C22 10.7(17) . . . . ?
N5 C20 C21 C53 -164.3(15) . . . . ?
N5 C23 C24 N6 -28.2(17) . . . . ?
N5 C23 C24 C25 147.0(13) . . . . ?
N6 C24 C25 C26 3(2) . . . . ?
C1 N1 C4 C3 -6.1(16) . . . . ?
C1 N1 C4 C5 167.2(13) . . . . ?
C1 C2 C3 C4 2.8(17) . . . . ?
C1 C2 C3 C31 172.7(14) . . . . ?
C1 C2 C29 C30 101.3(19) . . . . ?
C2 C1 C28 N6 179.8(14) . . . . ?
C2 C1 C28 C27 -13(2) . . . . ?
C2 C3 C4 N1 1.9(18) . . . . ?
C2 C3 C4 C5 -170.3(15) . . . . ?
C2 C3 C31 C32 -92.0(19) . . . . ?
C3 C2 C29 C30 -71(2) . . . . ?
C3 C4 C5 C6 -158.6(16) . . . . ?
C3 C4 C5 C33 21(2) . . . . ?
C4 N1 C1 C2 8.0(17) . . . . ?
C4 N1 C1 C28 -160.4(12) . . . . ?
C4 C3 C31 C32 76(2) . . . . ?
C4 C5 C6 N2 20(2) . . . . ?
C4 C5 C6 C7 -175.5(16) . . . . ?
C4 C5 C33 C34 56(2) . . . . ?
C4 C5 C33 C38 -122.5(17) . . . . ?
C5 C6 C7 C8 -156.6(17) . . . . ?
C5 C6 C7 C39 38(3) . . . . ?
C5 C33 C34 C35 179.0(15) . . . . ?
C5 C33 C38 C37 179.5(16) . . . . ?
C6 N2 C9 C8 9.2(17) . . . . ?
C6 N2 C9 C10 -168.9(12) . . . . ?
C6 C5 C33 C34 -124.2(16) . . . . ?
C6 C5 C33 C38 57(2) . . . . ?
C6 C7 C8 C9 -2.7(18) . . . . ?
C6 C7 C8 C41 -176.5(17) . . . . ?
C6 C7 C39 C40 63(3) . . . . ?
C7 C8 C9 N2 -4.2(19) . . . . ?
C7 C8 C9 C10 173.7(14) . . . . ?
C7 C8 C41 C42 109(2) . . . . ?
C8 C7 C39 C40 -100(3) . . . . ?
C8 C9 C10 N3 152.4(15) . . . . ?
C8 C9 C10 C11 -33(2) . . . . ?
C9 N2 C6 C5 156.6(13) . . . . ?
C9 N2 C6 C7 -10.7(16) . . . . ?
C9 C8 C41 C42 -64(3) . . . . ?
C9 C10 C11 C12 -171.9(13) . . . . ?
C10 N3 C14 C13 -3(2) . . . . ?
C10 N3 C14 C15 164.5(12) . . . . ?
C10 C11 C12 C13 -2(2) . . . . ?
C11 C12 C13 C14 0(2) . . . . ?
C12 C13 C14 N3 3(2) . . . . ?
C12 C13 C14 C15 -163.2(14) . . . . ?
C13 C14 C15 N4 151.8(14) . . . . ?
C13 C14 C15 C16 -10(2) . . . . ?
C14 N3 C10 C9 175.0(11) . . . . ?
C14 N3 C10 C11 1(2) . . . . ?
C14 C15 C16 C17 157.1(14) . . . . ?
C14 C15 C16 C43 -25(2) . . . . ?
C15 N4 C18 C17 -6.8(16) . . . . ?
C15 N4 C18 C19 167.2(14) . . . . ?
C15 C16 C17 C18 0.2(16) . . . . ?
C15 C16 C17 C45 176.1(14) . . . . ?
C15 C16 C43 C44 -55(2) . . . . ?
C16 C17 C18 N4 4.1(17) . . . . ?
C16 C17 C18 C19 -169.3(16) . . . . ?
C16 C17 C45 C46 -107.4(19) . . . . ?
C17 C16 C43 C44 122.0(18) . . . . ?
C17 C18 C19 C20 -155.5(17) . . . . ?
C17 C18 C19 C47 29(2) . . . . ?
C18 N4 C15 C14 -158.1(12) . . . . ?
C18 N4 C15 C16 6.9(15) . . . . ?
C18 C17 C45 C46 68(2) . . . . ?
C18 C19 C20 N5 17(2) . . . . ?
C18 C19 C20 C21 -175.1(17) . . . . ?
C18 C19 C47 C48 54(2) . . . . ?
C18 C19 C47 C52 -119(2) . . . . ?
C19 C20 C21 C22 -157.7(18) . . . . ?
C19 C20 C21 C53 27(3) . . . . ?
C19 C47 C48 C49 -175.5(18) . . . . ?
C19 C47 C52 C51 176.0(17) . . . . ?
C20 N5 C23 C22 9.9(15) . . . . ?
C20 N5 C23 C24 -170.4(12) . . . . ?
C20 C19 C47 C48 -122.3(18) . . . . ?
C20 C19 C47 C52 65(2) . . . . ?
C20 C21 C22 C23 -3.9(16) . . . . ?
C20 C21 C22 C55 176.2(14) . . . . ?
C20 C21 C53 C54 67(2) . . . . ?
C21 C22 C23 N5 -4.1(16) . . . . ?
C21 C22 C23 C24 176.3(15) . . . . ?
C21 C22 C55 C56 -72(2) . . . . ?
C22 C21 C53 C54 -107.5(18) . . . . ?
C22 C23 C24 N6 151.5(15) . . . . ?
C22 C23 C24 C25 -33(2) . . . . ?
C23 N5 C20 C19 158.2(14) . . . . ?
C23 N5 C20 C21 -12.7(16) . . . . ?
C23 C22 C55 C56 108.0(17) . . . . ?
C23 C24 C25 C26 -171.4(13) . . . . ?
C24 N6 C28 C1 163.2(12) . . . . ?
C24 N6 C28 C27 -4.6(19) . . . . ?
C24 C25 C26 C27 -5(2) . . . . ?
C25 C26 C27 C28 1(2) . . . . ?
C26 C27 C28 N6 3(2) . . . . ?
C26 C27 C28 C1 -162.6(13) . . . . ?
C28 N6 C24 C23 176.2(12) . . . . ?
C28 N6 C24 C25 1.0(19) . . . . ?
C28 C1 C2 C3 159.4(15) . . . . ?
C28 C1 C2 C29 -14(3) . . . . ?
C29 C2 C3 C4 176.5(16) . . . . ?
C29 C2 C3 C31 -14(3) . . . . ?
C31 C3 C4 N1 -167.3(15) . . . . ?
C31 C3 C4 C5 20(3) . . . . ?
C33 C5 C6 N2 -159.5(13) . . . . ?
C33 C5 C6 C7 5(3) . . . . ?
C33 C34 C35 C36 1(3) . . . . ?
C34 C33 C38 C37 1(3) . . . . ?
C34 C35 C36 C37 2(3) . . . . ?
C35 C36 C37 C38 -3(3) . . . . ?
C36 C37 C38 C33 2(3) . . . . ?
C38 C33 C34 C35 -2(2) . . . . ?
C39 C7 C8 C9 162.7(17) . . . . ?
C39 C7 C8 C41 -11(3) . . . . ?
C41 C8 C9 N2 169.4(16) . . . . ?
C41 C8 C9 C10 -13(3) . . . . ?
C43 C16 C17 C18 -177.7(16) . . . . ?
C43 C16 C17 C45 -2(3) . . . . ?
C45 C17 C18 N4 -171.5(15) . . . . ?
C45 C17 C18 C19 15(3) . . . . ?
C47 C19 C20 N5 -168.0(13) . . . . ?
C47 C19 C20 C21 0(3) . . . . ?
C47 C48 C49 C50 1(3) . . . . ?
C48 C47 C52 C51 3(3) . . . . ?
C48 C49 C50 C51 -1(4) . . . . ?
C49 C50 C51 C52 2(4) . . . . ?
C50 C51 C52 C47 -3(3) . . . . ?
C52 C47 C48 C49 -2(3) . . . . ?
C53 C21 C22 C23 171.5(14) . . . . ?
C53 C21 C22 C55 -8(2) . . . . ?
C55 C22 C23 N5 175.8(13) . . . . ?
C55 C22 C23 C24 -4(3) . . . . ?
C57 C58 C59 C60 176.3(19) . . . . ?
C57 C58 C63 C62 -177.3(17) . . . . ?
C58 C59 C60 C61 -1(4) . . . . ?
C59 C58 C63 C62 -3(3) . . . . ?
C59 C60 C61 C62 0(4) . . . . ?
C60 C61 C62 C63 -1(4) . . . . ?
C61 C62 C63 C58 2(3) . . . . ?
C63 C58 C59 C60 2(3) . . . . ?
C64 C65 C66 C67 -177.7(18) . . . . ?
C64 C65 C70 C69 178.4(19) . . . . ?
C65 C66 C67 C68 -7(3) . . . . ?
C66 C65 C70 C69 2(3) . . . . ?
C66 C67 C68 C69 16(5) . . . . ?
C67 C68 C69 C70 -14(5) . . . . ?
C68 C69 C70 C65 5(4) . . . . ?
C70 C65 C66 C67 -1(3) . . . . ?

loop_
_exptl_oxdiff_crystal_face_indexfrac_h
_exptl_oxdiff_crystal_face_indexfrac_k
_exptl_oxdiff_crystal_face_indexfrac_l
_exptl_oxdiff_crystal_face_x
_exptl_oxdiff_crystal_face_y
_exptl_oxdiff_crystal_face_z
-9.2119 3.9708 -1.3233 -0.0639 0.2837 0.9568
9.2695 -3.7827 0.3233 0.0453 -0.1999 -0.9788
-8.3690 0.4700 2.1179 -0.2550 -0.1435 0.9562
-4.8105 9.5267 0.1498 0.7952 0.4508 0.4056
5.0976 -9.4949 -0.2279 -0.7815 -0.4431 -0.4392
-0.0084 2.3926 -11.3135 -0.2133 0.9605 -0.1788
0.0084 -2.3926 11.3135 0.2133 -0.9605 0.1788

loop_
_smtbx_masks_void_nr
_smtbx_masks_void_average_x
_smtbx_masks_void_average_y
_smtbx_masks_void_average_z
_smtbx_masks_void_volume
_smtbx_masks_void_count_electrons
_smtbx_masks_void_content
1 0.000 -0.023 0.500 323.2 70.4 ?
2 0.500 1.000 0.000 392.3 17.1 ?
